data_2001752
loop_
_publ_author_name
'IJdo, D. J. W.'

_publ_section_title
;
 Redetermination of tristrontium uranate(VI). A Rietveld refinement of
 neutron powder diffraction data
;
_journal_issue 4
_journal_name_full 'Acta Crystallographica Section C'
_journal_page_first 650
_journal_page_last 652
_journal_paper_doi 10.1107/S0108270192010849
_journal_volume 49
_journal_year 1993
_chemical_formula_sum 'O6 Sr3 U'
_chemical_formula_weight 596.89
_space_group_IT_number 14
_space_group_name_Hall '-P 2yn'
_space_group_name_H-M_alt 'P 1 21/n 1'
_symmetry_cell_setting monoclinic
_symmetry_space_group_name_Hall '-P 2yn'
_symmetry_space_group_name_H-M 'P 1 21/n 1'
_cell_angle_alpha 90
_cell_angle_beta 90.239(2)
_cell_angle_gamma 90
_cell_formula_units_Z 2
_cell_length_a 6.0126(2)
_cell_length_b 6.2138(2)
_cell_length_c 8.6139(3)
_cell_volume 321.822(19)
_diffrn_radiation_probe neutron
_diffrn_radiation_type Neutron
_diffrn_radiation_wavelength 2.57155(3)
_exptl_crystal_density_diffrn 6.1600(10)
_cod_data_source_file mu0289.cif
_cod_data_source_block mu0289_structure_1_of_1
_cod_original_cell_volume 321.82(3)
_cod_original_formula_sum 'O6 Sr3 U1'
_cod_database_code 2001752

loop_
_space_group_symop_id
_space_group_symop_operation_xyz
1 x,y,z
2 -x+1/2,y+1/2,-z+1/2
3 -x,-y,-z
4 x+1/2,-y+1/2,z+1/2

loop_
_atom_site_label
_atom_site_fract_x
_atom_site_fract_y
_atom_site_fract_z
Sr1 .5128(4) .5490(2) .2440(5)
Sr2 .5 .0 .0
U .0 .5 .0
O1 .1731(6) .2242(5) .9283(4)
O2 .2823(5) .6759(5) .9484(4)
O3 .3857(4) .9415(3) .2728(4)

loop_
_geom_bond_atom_site_label_1
_geom_bond_atom_site_label_2
_geom_bond_distance
Sr1 O2 3.000(5)
Sr1 O3 2.568(2)
Sr2 O1 2.485(3)
